data_4026862
loop_
_publ_author_name
'Jacqueline Jim\'enez'
'Aitor Landa'
'Aitziber Lizarraga'
'Miguel Maestro'
'Antonia Mielgo'
'Mikel Oiarbide'
'Irene Velilla'
'Claudio Palomo'

_publ_section_title
;
 Enantio- and Diastereoselective Organocatalytic \a-Alkylation of
 Aldehydes with 3-Substituted 2-(Bromomethyl)acrylates
;
_journal_name_full 'Journal of Organic Chemistry'
_journal_page_first 747
_journal_page_last 753
_journal_paper_doi 10.1021/jo202073n
_journal_volume 77
_journal_year 2012
_chemical_absolute_configuration ad
_chemical_formula_moiety 'C23 H25 Cl O4'
_chemical_formula_sum 'C23 H25 Cl O4'
_chemical_formula_weight 400.88
_chemical_name_systematic
; 
 ? 
;
_space_group_IT_number 4
_symmetry_cell_setting monoclinic
_symmetry_space_group_name_Hall 'P 2yb'
_symmetry_space_group_name_H-M 'P 1 21 1'
_atom_sites_solution_hydrogens geom
_atom_sites_solution_primary direct
_atom_sites_solution_secondary difmap
_audit_creation_method SHELXL-97
_cell_angle_alpha 90.00
_cell_angle_beta 96.562(8)
_cell_angle_gamma 90.00
_cell_formula_units_Z 2
_cell_length_a 12.4209(13)
_cell_length_b 5.6400(7)
_cell_length_c 14.3079(16)
_cell_measurement_reflns_used 1338
_cell_measurement_temperature 100(2)
_cell_measurement_theta_max 25.181
_cell_measurement_theta_min 2.306
_cell_volume 995.8(2)
_computing_cell_refinement 'SAINT V7.68A (Bruker: Madison, 2009 ) in Apex2 suite.'
_computing_data_collection 'Apex2, Bruker Instrument Service v2010, 1-2)'
_computing_data_reduction 'SAINT and XPREP Version 6.14, 2003'
_computing_molecular_graphics 'Bruker SHELXTL suite ver. 6.12, 2001'
_computing_publication_material 'Bruker SHELXTL suite ver. 6.12, 2001'
_computing_structure_refinement 'XL Version 2008/4 (George M. Sheldrick, Acta Cryst. (2008). A64, 112-122)'
_computing_structure_solution 'XS Version 2008/1 (George M. Sheldrick, Acta Cryst. (2008). A64, 112-122)'
_diffrn_ambient_temperature 100(2)
_diffrn_measured_fraction_theta_full 0.950
_diffrn_measured_fraction_theta_max 0.945
_diffrn_measurement_device_type 'CCD area detector'
_diffrn_measurement_method 'phi and omega scans'
_diffrn_radiation_monochromator graphite
_diffrn_radiation_source 'fine-focus sealed tube'
_diffrn_radiation_type MoK\a
_diffrn_radiation_wavelength 0.71073
_diffrn_reflns_av_R_equivalents 0.1321
_diffrn_reflns_av_sigmaI/netI 0.1866
_diffrn_reflns_limit_h_max 14
_diffrn_reflns_limit_h_min -14
_diffrn_reflns_limit_k_max 6
_diffrn_reflns_limit_k_min -6
_diffrn_reflns_limit_l_max 17
_diffrn_reflns_limit_l_min -16
_diffrn_reflns_number 11745
_diffrn_reflns_theta_full 25.00
_diffrn_reflns_theta_max 25.21
_diffrn_reflns_theta_min 1.43
_exptl_absorpt_coefficient_mu 0.219
_exptl_absorpt_correction_T_max 0.9935
_exptl_absorpt_correction_T_min 0.9062
_exptl_absorpt_correction_type multi-scan
_exptl_absorpt_process_details
; 
 'SADABS Version 2008/1 (Sheldrick, Bruker AXS Inc.)'    
 Blessing, Acta Cryst. (1995) A51 33-38
;
_exptl_crystal_colour colourless
_exptl_crystal_density_diffrn 1.337
_exptl_crystal_description needle
_exptl_crystal_F_000 424
_exptl_crystal_size_max 0.46
_exptl_crystal_size_mid 0.04
_exptl_crystal_size_min 0.03
_refine_diff_density_max 0.249
_refine_diff_density_min -0.224
_refine_diff_density_rms 0.058
_refine_ls_abs_structure_details 'Flack H D (1983), Acta Cryst. A39, 876-881'
_refine_ls_abs_structure_Flack 0.04(13)
_refine_ls_extinction_coef 0.037(3)
_refine_ls_extinction_expression Fc^*^=kFc[1+0.001xFc^2^\l^3^/sin(2\q)]^-1/4^
_refine_ls_extinction_method SHELXL
_refine_ls_goodness_of_fit_ref 0.905
_refine_ls_hydrogen_treatment noref
_refine_ls_matrix_type full
_refine_ls_number_parameters 255
_refine_ls_number_reflns 3269
_refine_ls_number_restraints 1
_refine_ls_restrained_S_all 0.905
_refine_ls_R_factor_all 0.1060
_refine_ls_R_factor_gt 0.0512
_refine_ls_shift/su_max 0.000
_refine_ls_shift/su_mean 0.000
_refine_ls_structure_factor_coef Fsqd
_refine_ls_weighting_details 'calc w=1/[\s^2^(Fo^2^)+(0.0242P)^2^+0.2475P] where P=(Fo^2^+2Fc^2^)/3'
_refine_ls_weighting_scheme calc
_refine_ls_wR_factor_gt 0.0930
_refine_ls_wR_factor_ref 0.1240
_reflns_number_gt 1888
_reflns_number_total 3269
_reflns_threshold_expression >2sigma(I)
_cod_data_source_file jo202073n_si_002.cif
_cod_data_source_block anc1
_cod_database_code 4026862

loop_
_symmetry_equiv_pos_as_xyz
'x, y, z'
'-x, y+1/2, -z'

loop_
_atom_site_label
_atom_site_type_symbol
_atom_site_fract_x
_atom_site_fract_y
_atom_site_fract_z
_atom_site_U_iso_or_equiv
_atom_site_adp_type
_atom_site_occupancy
_atom_site_symmetry_multiplicity
_atom_site_calc_flag
_atom_site_refinement_flags
Cl1 Cl 1.03569(10) -0.1141(3) 0.93289(9) 0.0287(4) Uani 1 1 d .
O1 O 0.6783(3) -0.1995(7) 0.4599(3) 0.0295(10) Uani 1 1 d .
O2 O 0.7660(3) 0.1188(7) 0.5280(3) 0.0244(10) Uani 1 1 d .
O3 O 0.5688(3) 0.4184(7) 0.8378(2) 0.0222(9) Uani 1 1 d .
O4 O 0.4122(3) 0.1864(7) 0.8436(2) 0.0228(9) Uani 1 1 d .
C1 C 0.6891(4) -0.0564(11) 0.5222(4) 0.0261(14) Uani 1 1 d .
C2 C 0.6188(4) -0.0250(10) 0.5982(4) 0.0219(13) Uani 1 1 d .
C3 C 0.5317(4) -0.1614(10) 0.6034(4) 0.0257(14) Uani 1 1 d .
H3A H 0.5107 -0.2835 0.5616 0.031 Uiso 1 1 calc R
C4 C 0.4724(4) -0.0942(11) 0.6844(4) 0.0237(12) Uani 1 1 d .
H4A H 0.4848 -0.2087 0.7351 0.028 Uiso 1 1 calc R
H4B H 0.3951 -0.0816 0.6653 0.028 Uiso 1 1 calc R
C5 C 0.5210(4) 0.1460(10) 0.7139(4) 0.0224(13) Uani 1 1 d .
H5A H 0.4760 0.2672 0.6793 0.027 Uiso 1 1 calc R
C6 C 0.6362(4) 0.1533(10) 0.6765(4) 0.0194(13) Uani 1 1 d .
H6A H 0.6482 0.3104 0.6503 0.023 Uiso 1 1 calc R
C7 C 0.7324(4) 0.0861(10) 0.7466(4) 0.0215(14) Uani 1 1 d .
C8 C 0.7408(4) -0.1280(11) 0.7944(3) 0.0222(12) Uani 1 1 d .
H8A H 0.6837 -0.2352 0.7855 0.027 Uiso 1 1 calc R
C9 C 0.8312(4) -0.1865(10) 0.8547(3) 0.0223(14) Uani 1 1 d .
H9A H 0.8343 -0.3294 0.8873 0.027 Uiso 1 1 calc R
C10 C 0.9175(4) -0.0301(10) 0.8661(4) 0.0204(13) Uani 1 1 d .
C11 C 0.9117(4) 0.1854(11) 0.8211(4) 0.0247(14) Uani 1 1 d .
H11A H 0.9692 0.2916 0.8307 0.030 Uiso 1 1 calc R
C12 C 0.8199(4) 0.2440(10) 0.7613(4) 0.0214(14) Uani 1 1 d .
H12A H 0.8162 0.3896 0.7306 0.026 Uiso 1 1 calc R
C13 C 0.5193(4) 0.1948(11) 0.8171(4) 0.0222(13) Uani 1 1 d .
H13A H 0.5627 0.0731 0.8528 0.027 Uiso 1 1 calc R
C14 C 0.5887(4) 0.4695(10) 0.9362(4) 0.0235(14) Uani 1 1 d .
H14A H 0.5219 0.4475 0.9643 0.028 Uiso 1 1 calc R
H14B H 0.6095 0.6346 0.9441 0.028 Uiso 1 1 calc R
C15 C 0.6758(4) 0.3170(10) 0.9880(4) 0.0298(15) Uani 1 1 d .
H15A H 0.6860 0.3620 1.0531 0.045 Uiso 1 1 calc R
H15B H 0.7424 0.3385 0.9610 0.045 Uiso 1 1 calc R
H15C H 0.6545 0.1535 0.9828 0.045 Uiso 1 1 calc R
C16 C 0.3375(4) 0.3619(12) 0.8029(4) 0.0295(15) Uani 1 1 d .
H16A H 0.3256 0.3425 0.7352 0.035 Uiso 1 1 calc R
H16B H 0.3661 0.5196 0.8167 0.035 Uiso 1 1 calc R
C17 C 0.2316(4) 0.3291(11) 0.8452(4) 0.0299(15) Uani 1 1 d .
H17A H 0.1796 0.4435 0.8187 0.045 Uiso 1 1 calc R
H17B H 0.2440 0.3508 0.9122 0.045 Uiso 1 1 calc R
H17C H 0.2042 0.1721 0.8316 0.045 Uiso 1 1 calc R
C18 C 0.8379(4) 0.1269(11) 0.4574(4) 0.0247(14) Uani 1 1 d .
C19 C 0.8355(4) 0.3254(10) 0.4024(4) 0.0247(14) Uani 1 1 d .
H19A H 0.7857 0.4458 0.4088 0.030 Uiso 1 1 calc R
C20 C 0.9095(4) 0.3434(11) 0.3365(4) 0.0279(14) Uani 1 1 d .
H20A H 0.9106 0.4787 0.2995 0.033 Uiso 1 1 calc R
C21 C 0.9808(5) 0.1611(11) 0.3261(4) 0.0259(14) Uani 1 1 d .
H21A H 1.0290 0.1731 0.2812 0.031 Uiso 1 1 calc R
C22 C 0.9816(5) -0.0388(10) 0.3814(4) 0.0278(15) Uani 1 1 d .
H22A H 1.0301 -0.1610 0.3738 0.033 Uiso 1 1 calc R
C23 C 0.9092(4) -0.0581(10) 0.4493(4) 0.0234(14) Uani 1 1 d .
H23A H 0.9091 -0.1911 0.4877 0.028 Uiso 1 1 calc R

loop_
_atom_site_aniso_label
_atom_site_aniso_U_11
_atom_site_aniso_U_22
_atom_site_aniso_U_33
_atom_site_aniso_U_23
_atom_site_aniso_U_13
_atom_site_aniso_U_12
Cl1 0.0163(6) 0.0367(9) 0.0313(7) 0.0023(8) -0.0051(6) 0.0022(8)
O1 0.020(2) 0.038(3) 0.031(2) -0.014(2) 0.0016(19) -0.0042(18)
O2 0.023(2) 0.026(2) 0.026(2) -0.0027(19) 0.0094(19) -0.0052(19)
O3 0.0210(18) 0.024(2) 0.0213(19) 0.0005(19) 0.0023(16) -0.0004(19)
O4 0.0120(19) 0.030(2) 0.027(2) 0.0065(19) 0.0038(17) 0.0025(18)
C1 0.013(3) 0.036(4) 0.028(3) 0.006(3) -0.004(3) -0.001(3)
C2 0.013(3) 0.030(3) 0.022(3) 0.003(3) 0.000(2) -0.002(3)
C3 0.024(3) 0.027(4) 0.023(3) -0.005(3) -0.008(2) -0.003(3)
C4 0.010(2) 0.032(3) 0.029(3) 0.005(3) 0.003(2) -0.005(3)
C5 0.012(3) 0.025(3) 0.030(3) 0.000(3) 0.004(3) -0.002(3)
C6 0.015(3) 0.021(3) 0.022(3) 0.001(3) 0.001(2) -0.001(3)
C7 0.018(3) 0.032(4) 0.015(3) -0.005(3) 0.002(2) -0.002(3)
C8 0.018(3) 0.025(3) 0.024(3) -0.001(3) 0.005(2) -0.008(3)
C9 0.021(3) 0.024(3) 0.021(3) 0.001(3) -0.003(3) -0.007(3)
C10 0.008(3) 0.031(3) 0.020(3) 0.001(3) -0.006(2) 0.003(2)
C11 0.014(3) 0.034(4) 0.027(3) -0.008(3) 0.002(3) -0.004(3)
C12 0.021(3) 0.020(3) 0.024(3) 0.002(2) 0.003(3) -0.005(2)
C13 0.007(3) 0.033(4) 0.026(3) 0.003(3) 0.000(2) -0.001(3)
C14 0.021(3) 0.029(4) 0.021(3) -0.001(3) 0.004(3) -0.001(3)
C15 0.023(3) 0.040(4) 0.025(3) -0.002(3) -0.004(3) -0.002(3)
C16 0.016(3) 0.041(4) 0.031(3) 0.015(3) 0.002(3) 0.007(3)
C17 0.013(3) 0.037(4) 0.040(3) 0.000(3) 0.005(3) 0.006(3)
C18 0.021(3) 0.031(4) 0.023(3) -0.003(3) 0.008(3) -0.006(3)
C19 0.015(3) 0.027(4) 0.032(3) -0.005(3) 0.000(3) 0.002(3)
C20 0.024(3) 0.027(4) 0.032(3) 0.006(3) 0.001(3) -0.003(3)
C21 0.020(3) 0.035(4) 0.023(3) 0.002(3) 0.001(3) -0.005(3)
C22 0.026(3) 0.028(4) 0.030(3) -0.005(3) 0.008(3) 0.003(3)
C23 0.021(3) 0.019(4) 0.030(3) 0.006(3) 0.001(3) 0.000(2)

loop_
_atom_type_symbol
_atom_type_description
_atom_type_scat_dispersion_real
_atom_type_scat_dispersion_imag
_atom_type_scat_source
C C 0.0033 0.0016 'International Tables Vol C Tables 4.2.6.8 and 6.1.1.4'
H H 0.0000 0.0000 'International Tables Vol C Tables 4.2.6.8 and 6.1.1.4'
O O 0.0106 0.0060 'International Tables Vol C Tables 4.2.6.8 and 6.1.1.4'
Cl Cl 0.1484 0.1585 'International Tables Vol C Tables 4.2.6.8 and 6.1.1.4'

loop_
_geom_angle_atom_site_label_1
_geom_angle_atom_site_label_2
_geom_angle_atom_site_label_3
_geom_angle
C1 O2 C18 118.1(4)
C13 O3 C14 113.9(4)
C13 O4 C16 116.7(4)
O1 C1 O2 123.2(5)
O1 C1 C2 127.0(5)
O2 C1 C2 109.6(5)
C3 C2 C1 121.3(5)
C3 C2 C6 113.1(5)
C1 C2 C6 125.5(5)
C2 C3 C4 111.8(5)
C2 C3 H3A 124.1
C4 C3 H3A 124.1
C3 C4 C5 103.1(4)
C3 C4 H4A 111.2
C5 C4 H4A 111.2
C3 C4 H4B 111.2
C5 C4 H4B 111.2
H4A C4 H4B 109.1
C13 C5 C4 112.6(4)
C13 C5 C6 116.2(4)
C4 C5 C6 105.9(4)
C13 C5 H5A 107.2
C4 C5 H5A 107.2
C6 C5 H5A 107.2
C2 C6 C7 111.1(5)
C2 C6 C5 100.1(4)
C7 C6 C5 116.4(4)
C2 C6 H6A 109.6
C7 C6 H6A 109.6
C5 C6 H6A 109.6
C8 C7 C12 117.7(5)
C8 C7 C6 123.6(5)
C12 C7 C6 118.6(5)
C9 C8 C7 121.9(5)
C9 C8 H8A 119.0
C7 C8 H8A 119.0
C8 C9 C10 119.2(5)
C8 C9 H9A 120.4
C10 C9 H9A 120.4
C11 C10 C9 120.7(5)
C11 C10 Cl1 119.9(4)
C9 C10 Cl1 119.3(4)
C10 C11 C12 119.7(5)
C10 C11 H11A 120.1
C12 C11 H11A 120.1
C11 C12 C7 120.7(5)
C11 C12 H12A 119.6
C7 C12 H12A 119.6
O3 C13 O4 111.7(4)
O3 C13 C5 108.2(4)
O4 C13 C5 111.9(4)
O3 C13 H13A 108.3
O4 C13 H13A 108.3
C5 C13 H13A 108.3
O3 C14 C15 113.7(4)
O3 C14 H14A 108.8
C15 C14 H14A 108.8
O3 C14 H14B 108.8
C15 C14 H14B 108.8
H14A C14 H14B 107.7
C14 C15 H15A 109.5
C14 C15 H15B 109.5
H15A C15 H15B 109.5
C14 C15 H15C 109.5
H15A C15 H15C 109.5
H15B C15 H15C 109.5
O4 C16 C17 107.7(4)
O4 C16 H16A 110.2
C17 C16 H16A 110.2
O4 C16 H16B 110.2
C17 C16 H16B 110.2
H16A C16 H16B 108.5
C16 C17 H17A 109.5
C16 C17 H17B 109.5
H17A C17 H17B 109.5
C16 C17 H17C 109.5
H17A C17 H17C 109.5
H17B C17 H17C 109.5
C19 C18 C23 122.8(5)
C19 C18 O2 117.4(5)
C23 C18 O2 119.7(5)
C18 C19 C20 118.5(5)
C18 C19 H19A 120.8
C20 C19 H19A 120.8
C21 C20 C19 120.1(5)
C21 C20 H20A 120.0
C19 C20 H20A 120.0
C20 C21 C22 120.8(5)
C20 C21 H21A 119.6
C22 C21 H21A 119.6
C21 C22 C23 119.9(5)
C21 C22 H22A 120.0
C23 C22 H22A 120.0
C18 C23 C22 117.9(5)
C18 C23 H23A 121.1
C22 C23 H23A 121.1

loop_
_geom_bond_atom_site_label_1
_geom_bond_atom_site_label_2
_geom_bond_distance
Cl1 C10 1.723(5)
O1 C1 1.198(7)
O2 C1 1.370(7)
O2 C18 1.423(6)
O3 C13 1.419(7)
O3 C14 1.431(6)
O4 C13 1.424(6)
O4 C16 1.434(6)
C1 C2 1.481(7)
C2 C3 1.336(7)
C2 C6 1.502(7)
C3 C4 1.492(7)
C3 H3A 0.9300
C4 C5 1.523(8)
C4 H4A 0.9700
C4 H4B 0.9700
C5 C13 1.505(7)
C5 C6 1.584(7)
C5 H5A 0.9800
C6 C7 1.518(8)
C6 H6A 0.9800
C7 C8 1.385(8)
C7 C12 1.402(7)
C8 C9 1.376(7)
C8 H8A 0.9300
C9 C10 1.383(7)
C9 H9A 0.9300
C10 C11 1.374(7)
C11 C12 1.385(7)
C11 H11A 0.9300
C12 H12A 0.9300
C13 H13A 0.9800
C14 C15 1.509(7)
C14 H14A 0.9700
C14 H14B 0.9700
C15 H15A 0.9600
C15 H15B 0.9600
C15 H15C 0.9600
C16 C17 1.521(6)
C16 H16A 0.9700
C16 H16B 0.9700
C17 H17A 0.9600
C17 H17B 0.9600
C17 H17C 0.9600
C18 C19 1.367(8)
C18 C23 1.382(8)
C19 C20 1.393(7)
C19 H19A 0.9300
C20 C21 1.376(8)
C20 H20A 0.9300
C21 C22 1.378(8)
C21 H21A 0.9300
C22 C23 1.401(7)
C22 H22A 0.9300
C23 H23A 0.9300

loop_
_geom_torsion_atom_site_label_1
_geom_torsion_atom_site_label_2
_geom_torsion_atom_site_label_3
_geom_torsion_atom_site_label_4
_geom_torsion
C18 O2 C1 O1 -1.5(8)
C18 O2 C1 C2 -176.5(4)
O1 C1 C2 C3 -0.4(9)
O2 C1 C2 C3 174.4(5)
O1 C1 C2 C6 178.6(6)
O2 C1 C2 C6 -6.6(8)
C1 C2 C3 C4 -178.9(5)
C6 C2 C3 C4 1.9(7)
C2 C3 C4 C5 13.7(6)
C3 C4 C5 C13 -150.9(4)
C3 C4 C5 C6 -22.9(5)
C3 C2 C6 C7 107.6(6)
C1 C2 C6 C7 -71.6(7)
C3 C2 C6 C5 -15.9(6)
C1 C2 C6 C5 164.9(5)
C13 C5 C6 C2 149.3(5)
C4 C5 C6 C2 23.4(6)
C13 C5 C6 C7 29.5(7)
C4 C5 C6 C7 -96.4(5)
C2 C6 C7 C8 -57.4(6)
C5 C6 C7 C8 56.2(7)
C2 C6 C7 C12 119.8(5)
C5 C6 C7 C12 -126.5(5)
C12 C7 C8 C9 0.1(7)
C6 C7 C8 C9 177.4(5)
C7 C8 C9 C10 -1.7(8)
C8 C9 C10 C11 2.7(8)
C8 C9 C10 Cl1 -174.0(4)
C9 C10 C11 C12 -2.0(8)
Cl1 C10 C11 C12 174.7(4)
C10 C11 C12 C7 0.3(7)
C8 C7 C12 C11 0.6(7)
C6 C7 C12 C11 -176.8(5)
C14 O3 C13 O4 66.1(5)
C14 O3 C13 C5 -170.2(4)
C16 O4 C13 O3 57.2(6)
C16 O4 C13 C5 -64.3(6)
C4 C5 C13 O3 178.4(4)
C6 C5 C13 O3 55.9(6)
C4 C5 C13 O4 -58.1(6)
C6 C5 C13 O4 179.4(5)
C13 O3 C14 C15 69.2(5)
C13 O4 C16 C17 -176.6(4)
C1 O2 C18 C19 118.2(6)
C1 O2 C18 C23 -64.2(7)
C23 C18 C19 C20 -1.1(9)
O2 C18 C19 C20 176.4(5)
C18 C19 C20 C21 1.7(8)
C19 C20 C21 C22 -1.2(8)
C20 C21 C22 C23 0.0(8)
C19 C18 C23 C22 -0.1(9)
O2 C18 C23 C22 -177.5(5)
C21 C22 C23 C18 0.7(8)
